data_4517130
loop_
_publ_author_name
'Zhang, Min'
'Luo, Anping'
'Shi, Yang'
'Su, Rongchuan'
'Yang, Yudong'
'You, Jingsong'

_publ_section_title
;
 F+ Reagent-Promoted Pd-Catalyzed C7--H Arylation of 1-Naphthamides
;
_journal_name_full 'ACS Catalysis'
_journal_page_first 11802
_journal_paper_doi 10.1021/acscatal.9b04352
_journal_year 2019
_chemical_formula_moiety 'C23 H25 N O'
_chemical_formula_sum 'C23 H25 N O'
_chemical_formula_weight 331.44
_space_group_crystal_system triclinic
_space_group_IT_number 2
_space_group_name_Hall '-P 1'
_space_group_name_H-M_alt 'P -1'
_atom_sites_solution_hydrogens geom
_atom_sites_solution_primary direct
_audit_creation_date 2018-04-24
_audit_creation_method
;
Olex2 1.2
(compiled 2016.02.19 svn.r3266 for OlexSys, GUI svn.r5155)
;
_cell_angle_alpha 105.015(5)
_cell_angle_beta 99.127(4)
_cell_angle_gamma 100.612(4)
_cell_formula_units_Z 2
_cell_length_a 7.4537(3)
_cell_length_b 10.8662(5)
_cell_length_c 12.8697(7)
_cell_measurement_reflns_used 3560
_cell_measurement_temperature 298
_cell_measurement_theta_max 71.8160
_cell_measurement_theta_min 4.3350
_cell_volume 965.90(9)
_computing_cell_refinement
;
CrysAlisPro, Agilent Technologies,
Version 1.171.37.35 (release 13-08-2014 CrysAlis171 .NET)
(compiled Aug 13 2014,18:06:01)
;
_computing_data_collection
;
CrysAlisPro, Agilent Technologies,
Version 1.171.37.35 (release 13-08-2014 CrysAlis171 .NET)
(compiled Aug 13 2014,18:06:01)
;
_computing_data_reduction
;
CrysAlisPro, Agilent Technologies,
Version 1.171.37.35 (release 13-08-2014 CrysAlis171 .NET)
(compiled Aug 13 2014,18:06:01)
;
_computing_molecular_graphics 'Olex2 (Dolomanov et al., 2009)'
_computing_publication_material 'Olex2 (Dolomanov et al., 2009)'
_computing_structure_refinement 'ShelXL (Sheldrick, 2015)'
_computing_structure_solution 'ShelXT (Sheldrick, 2015)'
_diffrn_ambient_temperature 298
_diffrn_detector 'CCD plate'
_diffrn_detector_area_resol_mean 15.9595
_diffrn_detector_type EosS2
_diffrn_measured_fraction_theta_full 0.999
_diffrn_measured_fraction_theta_max 0.979
_diffrn_measurement_details
;
#__ type_ start__ end____ width___ exp.time_
  1 omega    7.00  108.00   1.0000    1.4400
omega____ theta____ kappa____ phi______ frames
    -       36.2921   19.0000 -180.0000 101

#__ type_ start__ end____ width___ exp.time_
  2 omega  -31.00   63.00   1.0000    1.4400
omega____ theta____ kappa____ phi______ frames
    -       36.2921  -77.0000  150.0000 94

#__ type_ start__ end____ width___ exp.time_
  3 omega    1.00   75.00   1.0000    1.4400
omega____ theta____ kappa____ phi______ frames
    -       36.2921  -99.0000   60.0000 74

#__ type_ start__ end____ width___ exp.time_
  4 omega    7.00  108.00   1.0000    1.4400
omega____ theta____ kappa____ phi______ frames
    -       36.2921   19.0000   90.0000 101

#__ type_ start__ end____ width___ exp.time_
  5 omega  -31.00   53.00   1.0000    1.4400
omega____ theta____ kappa____ phi______ frames
    -       36.2921  -57.0000   90.0000 84

#__ type_ start__ end____ width___ exp.time_
  6 omega   20.00  104.00   1.0000    1.4400
omega____ theta____ kappa____ phi______ frames
    -       36.2921   57.0000  -30.0000 84

#__ type_ start__ end____ width___ exp.time_
  7 omega  -31.00   63.00   1.0000    1.4400
omega____ theta____ kappa____ phi______ frames
    -       36.2921  -77.0000 -150.0000 94

#__ type_ start__ end____ width___ exp.time_
  8 omega   23.00   90.00   1.0000    1.4400
omega____ theta____ kappa____ phi______ frames
    -       36.2921 -125.0000   30.0000 67

#__ type_ start__ end____ width___ exp.time_
  9 omega   40.00   98.00   1.0000    5.7500
omega____ theta____ kappa____ phi______ frames
    -      108.0000  -45.0000  -60.0000 58

#__ type_ start__ end____ width___ exp.time_
 10 omega   87.00  178.00   1.0000    5.7500
omega____ theta____ kappa____ phi______ frames
    -      108.0000   30.0000  -30.0000 91

#__ type_ start__ end____ width___ exp.time_
 11 omega   40.00   98.00   1.0000    5.7500
omega____ theta____ kappa____ phi______ frames
    -      108.0000  -45.0000    0.0000 58

#__ type_ start__ end____ width___ exp.time_
 12 omega   39.00  109.00   1.0000    5.7500
omega____ theta____ kappa____ phi______ frames
    -      108.0000  -94.0000    0.0000 70

#__ type_ start__ end____ width___ exp.time_
 13 omega   57.00  150.00   1.0000    5.7500
omega____ theta____ kappa____ phi______ frames
    -      108.0000  178.0000 -120.0000 93

#__ type_ start__ end____ width___ exp.time_
 14 omega   91.00  176.00   1.0000    5.7500
omega____ theta____ kappa____ phi______ frames
    -      108.0000   45.0000  120.0000 85

#__ type_ start__ end____ width___ exp.time_
 15 omega   40.00   98.00   1.0000    5.7500
omega____ theta____ kappa____ phi______ frames
    -      108.0000  -45.0000  120.0000 58

#__ type_ start__ end____ width___ exp.time_
 16 omega   38.00  116.00   1.0000    5.7500
omega____ theta____ kappa____ phi______ frames
    -      108.0000 -111.0000  120.0000 78

#__ type_ start__ end____ width___ exp.time_
 17 omega   39.00  109.00   1.0000    5.7500
omega____ theta____ kappa____ phi______ frames
    -      108.0000  -94.0000  150.0000 70

#__ type_ start__ end____ width___ exp.time_
 18 omega   39.00  109.00   1.0000    5.7500
omega____ theta____ kappa____ phi______ frames
    -      108.0000  -94.0000  -90.0000 70

#__ type_ start__ end____ width___ exp.time_
 19 omega   91.00  176.00   1.0000    5.7500
omega____ theta____ kappa____ phi______ frames
    -      108.0000   45.0000   60.0000 85

#__ type_ start__ end____ width___ exp.time_
 20 omega   38.00   91.00   1.0000    5.7500
omega____ theta____ kappa____ phi______ frames
    -      108.0000  -30.0000 -180.0000 53

#__ type_ start__ end____ width___ exp.time_
 21 omega   39.00  109.00   1.0000    5.7500
omega____ theta____ kappa____ phi______ frames
    -      108.0000  -94.0000 -120.0000 70

#__ type_ start__ end____ width___ exp.time_
 22 omega   90.00  175.00   1.0000    5.7500
omega____ theta____ kappa____ phi______ frames
    -      108.0000   61.0000    0.0000 85

#__ type_ start__ end____ width___ exp.time_
 23 omega   40.00   98.00   1.0000    5.7500
omega____ theta____ kappa____ phi______ frames
    -      108.0000  -45.0000 -120.0000 58

#__ type_ start__ end____ width___ exp.time_
 24 omega   20.00  104.00   1.0000    1.4400
omega____ theta____ kappa____ phi______ frames
    -       36.2921   57.0000 -120.0000 84

#__ type_ start__ end____ width___ exp.time_
 25 omega   10.00  104.00   1.0000    1.4400
omega____ theta____ kappa____ phi______ frames
    -       36.2921   77.0000   60.0000 94

#__ type_ start__ end____ width___ exp.time_
 26 omega   10.00  104.00   1.0000    1.4400
omega____ theta____ kappa____ phi______ frames
    -       36.2921   77.0000 -180.0000 94

#__ type_ start__ end____ width___ exp.time_
 27 omega   10.00  104.00   1.0000    1.4400
omega____ theta____ kappa____ phi______ frames
    -       36.2921   77.0000  -30.0000 94

#__ type_ start__ end____ width___ exp.time_
 28 omega   10.00  104.00   1.0000    1.4400
omega____ theta____ kappa____ phi______ frames
    -       36.2921   77.0000 -120.0000 94
;
_diffrn_measurement_device 'four-circle diffractometer'
_diffrn_measurement_device_type 'New Gemini, Dual, Cu at zero, EosS2'
_diffrn_measurement_method '\w scans'
_diffrn_orient_matrix_UB_11 -0.0240497000
_diffrn_orient_matrix_UB_12 -0.0697312000
_diffrn_orient_matrix_UB_13 0.0887249000
_diffrn_orient_matrix_UB_21 -0.1597355000
_diffrn_orient_matrix_UB_22 0.0662939000
_diffrn_orient_matrix_UB_23 0.0268490000
_diffrn_orient_matrix_UB_31 -0.1425366000
_diffrn_orient_matrix_UB_32 -0.1164579000
_diffrn_orient_matrix_UB_33 -0.0867689000
_diffrn_radiation_monochromator graphite
_diffrn_radiation_probe x-ray
_diffrn_radiation_type CuK\a
_diffrn_radiation_wavelength 1.54184
_diffrn_reflns_av_R_equivalents 0.0242
_diffrn_reflns_av_unetI/netI 0.0219
_diffrn_reflns_Laue_measured_fraction_full 0.999
_diffrn_reflns_Laue_measured_fraction_max 0.979
_diffrn_reflns_limit_h_max 9
_diffrn_reflns_limit_h_min -9
_diffrn_reflns_limit_k_max 13
_diffrn_reflns_limit_k_min -13
_diffrn_reflns_limit_l_max 12
_diffrn_reflns_limit_l_min -15
_diffrn_reflns_number 9609
_diffrn_reflns_point_group_measured_fraction_full 0.999
_diffrn_reflns_point_group_measured_fraction_max 0.979
_diffrn_reflns_theta_full 67.684
_diffrn_reflns_theta_max 72.442
_diffrn_reflns_theta_min 4.335
_diffrn_source 'Enhance (Cu) X-ray Source'
_exptl_absorpt_coefficient_mu 0.530
_exptl_absorpt_correction_T_max 1.00000
_exptl_absorpt_correction_T_min 0.73311
_exptl_absorpt_correction_type multi-scan
_exptl_absorpt_process_details
;
CrysAlisPro, Agilent Technologies,
Version 1.171.37.35 (release 13-08-2014 CrysAlis171 .NET)
(compiled Aug 13 2014,18:06:01)
Empirical absorption correction using spherical harmonics,
 implemented in SCALE3 ABSPACK scaling algorithm.
;
_exptl_crystal_colour 'clear light colourless'
_exptl_crystal_colour_lustre clear
_exptl_crystal_colour_modifier light
_exptl_crystal_colour_primary colourless
_exptl_crystal_density_diffrn 1.140
_exptl_crystal_description block
_exptl_crystal_F_000 356
_exptl_crystal_size_max 0.3
_exptl_crystal_size_mid 0.2
_exptl_crystal_size_min 0.1
_refine_diff_density_max 0.163
_refine_diff_density_min -0.233
_refine_diff_density_rms 0.038
_refine_ls_extinction_method none
_refine_ls_goodness_of_fit_ref 1.021
_refine_ls_hydrogen_treatment constr
_refine_ls_matrix_type full
_refine_ls_number_parameters 230
_refine_ls_number_reflns 3749
_refine_ls_number_restraints 0
_refine_ls_restrained_S_all 1.021
_refine_ls_R_factor_all 0.0646
_refine_ls_R_factor_gt 0.0560
_refine_ls_shift/su_max 0.000
_refine_ls_shift/su_mean 0.000
_refine_ls_structure_factor_coef Fsqd
_refine_ls_weighting_details 'w=1/[\s^2^(Fo^2^)+(0.1120P)^2^+0.0750P] where P=(Fo^2^+2Fc^2^)/3'
_refine_ls_weighting_scheme calc
_refine_ls_wR_factor_gt 0.1606
_refine_ls_wR_factor_ref 0.1747
_reflns_Friedel_coverage 0.000
_reflns_number_gt 3081
_reflns_number_total 3749
_reflns_threshold_expression 'I > 2\s(I)'
_cod_data_source_file cs9b04352_si_003.cif
_cod_data_source_block zm-2606
_cod_original_cell_volume 965.89(9)
_cod_database_code 4517130
_shelx_space_group_comment
;
The symmetry employed for this shelxl refinement is uniquely defined
by the following loop, which should always be used as a source of
symmetry information in preference to the above space-group names.
They are only intended as comments.
;
_reflns_odcompleteness_completeness 99.91
_reflns_odcompleteness_iscentric 1
_reflns_odcompleteness_theta 66.97
_olex2_refinement_description
;
1. Fixed Uiso
 At 1.2 times of:
  All C(H) groups
 At 1.5 times of:
  All C(H,H,H) groups
2.a Ternary CH refined with riding coordinates:
 C00C(H00C), C00J(H00J)
2.b Aromatic/amide H refined with riding coordinates:
 C009(H009), C00A(H00A), C00B(H00B), C00D(H00D), C00E(H00E), C00F(H00F),
 C00G(H00G), C00H(H00H), C00I(H00I), C00K(H00K), C00L(H00L)
2.c Idealised Me refined as rotating group:
 C00M(H00M,H00N,H00O), C00N(H00P,H00Q,H00R), C00O(H00S,H00T,H00U), C00P(H00V,
 H00W,H00X)
;
_shelx_shelxl_version_number 2014/7
_olex2_date_sample_data_collection 2018-04-23
_olex2_submission_special_instructions 'No special instructions were received'

loop_
_space_group_symop_operation_xyz
'x, y, z'
'-x, -y, -z'

loop_
_atom_site_label
_atom_site_type_symbol
_atom_site_fract_x
_atom_site_fract_y
_atom_site_fract_z
_atom_site_U_iso_or_equiv
_atom_site_adp_type
_atom_site_occupancy
_atom_site_site_symmetry_order
_atom_site_calc_flag
_atom_site_refinement_flags_posn
O001 O 0.10367(17) 0.44142(11) 0.22372(13) 0.0795(4) Uani 1 1 d .
N002 N 0.41625(17) 0.50205(12) 0.23952(11) 0.0560(3) Uani 1 1 d .
C003 C 0.20159(18) 0.75735(13) 0.27639(13) 0.0492(3) Uani 1 1 d .
C004 C 0.21302(19) 0.64328(14) 0.19452(13) 0.0530(4) Uani 1 1 d .
C005 C 0.1572(2) 0.86383(15) 0.24106(14) 0.0558(4) Uani 1 1 d .
C006 C 0.2419(2) 0.52116(14) 0.22315(13) 0.0550(4) Uani 1 1 d .
C007 C 0.2472(2) 0.88978(14) 0.58646(13) 0.0540(4) Uani 1 1 d .
C008 C 0.22433(19) 0.87961(14) 0.46748(13) 0.0516(4) Uani 1 1 d .
C009 C 0.23222(18) 0.76743(13) 0.38972(13) 0.0501(3) Uani 1 1 d .
H009 H 0.2583 0.6968 0.4125 0.060 Uiso 1 1 calc R
C00A C 0.1638(2) 0.78777(16) 0.62220(15) 0.0612(4) Uani 1 1 d .
H00A H 0.0970 0.7090 0.5706 0.073 Uiso 1 1 calc R
C00B C 0.1510(2) 0.97816(15) 0.32211(15) 0.0611(4) Uani 1 1 d .
H00B H 0.1231 1.0492 0.3007 0.073 Uiso 1 1 calc R
C00C C 0.5821(2) 0.60602(16) 0.24948(14) 0.0592(4) Uani 1 1 d .
H00C H 0.5378 0.6845 0.2455 0.071 Uiso 1 1 calc R
C00D C 0.1796(2) 0.63843(17) 0.08568(14) 0.0632(4) Uani 1 1 d .
H00D H 0.1881 0.5639 0.0332 0.076 Uiso 1 1 calc R
C00E C 0.3477(2) 1.00541(16) 0.66616(15) 0.0639(4) Uani 1 1 d .
H00E H 0.4061 1.0747 0.6442 0.077 Uiso 1 1 calc R
C00F C 0.1225(3) 0.85360(18) 0.12776(15) 0.0675(4) Uani 1 1 d .
H00F H 0.0921 0.9231 0.1049 0.081 Uiso 1 1 calc R
C00G C 0.1850(2) 0.98586(15) 0.43078(14) 0.0596(4) Uani 1 1 d .
H00G H 0.1823 1.0629 0.4824 0.072 Uiso 1 1 calc R
C00H C 0.1783(3) 0.80128(19) 0.73369(17) 0.0710(5) Uani 1 1 d .
H00H H 0.1216 0.7320 0.7562 0.085 Uiso 1 1 calc R
C00I C 0.1329(3) 0.74330(19) 0.05149(15) 0.0709(5) Uani 1 1 d .
H00I H 0.1091 0.7375 -0.0230 0.085 Uiso 1 1 calc R
C00J C 0.4454(3) 0.37347(17) 0.24752(16) 0.0698(5) Uani 1 1 d .
H00J H 0.5794 0.3783 0.2531 0.084 Uiso 1 1 calc R
C00K C 0.3628(3) 1.0195(2) 0.77703(16) 0.0746(5) Uani 1 1 d .
H00K H 0.4308 1.0976 0.8290 0.089 Uiso 1 1 calc R
C00L C 0.2767(3) 0.9174(2) 0.81082(17) 0.0748(5) Uani 1 1 d .
H00L H 0.2852 0.9271 0.8855 0.090 Uiso 1 1 calc R
C00M C 0.6806(3) 0.5710(3) 0.15545(18) 0.0894(7) Uani 1 1 d .
H00M H 0.7288 0.4955 0.1579 0.134 Uiso 1 1 calc GR
H00N H 0.7818 0.6435 0.1623 0.134 Uiso 1 1 calc GR
H00O H 0.5936 0.5519 0.0866 0.134 Uiso 1 1 calc GR
C00N C 0.7171(3) 0.6413(2) 0.36009(17) 0.0821(6) Uani 1 1 d .
H00P H 0.6517 0.6629 0.4183 0.123 Uiso 1 1 calc GR
H00Q H 0.8159 0.7153 0.3668 0.123 Uiso 1 1 calc GR
H00R H 0.7692 0.5680 0.3651 0.123 Uiso 1 1 calc GR
C00O C 0.3443(4) 0.2630(2) 0.1434(2) 0.1029(9) Uani 1 1 d .
H00S H 0.2117 0.2516 0.1364 0.154 Uiso 1 1 calc GR
H00T H 0.3784 0.1832 0.1478 0.154 Uiso 1 1 calc GR
H00U H 0.3790 0.2845 0.0804 0.154 Uiso 1 1 calc GR
C00P C 0.3993(4) 0.3440(2) 0.3499(2) 0.0950(7) Uani 1 1 d .
H00V H 0.4739 0.4119 0.4139 0.142 Uiso 1 1 calc GR
H00W H 0.4254 0.2613 0.3521 0.142 Uiso 1 1 calc GR
H00X H 0.2692 0.3400 0.3487 0.142 Uiso 1 1 calc GR

loop_
_atom_site_aniso_label
_atom_site_aniso_U_11
_atom_site_aniso_U_22
_atom_site_aniso_U_33
_atom_site_aniso_U_23
_atom_site_aniso_U_13
_atom_site_aniso_U_12
O001 0.0488(7) 0.0499(6) 0.1366(12) 0.0254(7) 0.0234(7) 0.0048(5)
N002 0.0462(7) 0.0477(7) 0.0680(8) 0.0063(5) 0.0125(5) 0.0117(5)
C003 0.0356(6) 0.0417(7) 0.0662(8) 0.0100(6) 0.0128(6) 0.0062(5)
C004 0.0376(7) 0.0458(7) 0.0691(9) 0.0070(6) 0.0147(6) 0.0058(5)
C005 0.0451(7) 0.0493(8) 0.0721(9) 0.0161(7) 0.0138(6) 0.0107(6)
C006 0.0449(7) 0.0415(7) 0.0699(9) 0.0024(6) 0.0155(6) 0.0066(6)
C007 0.0424(7) 0.0484(8) 0.0711(9) 0.0142(6) 0.0169(6) 0.0116(6)
C008 0.0411(7) 0.0426(7) 0.0680(9) 0.0106(6) 0.0160(6) 0.0073(5)
C009 0.0386(7) 0.0393(7) 0.0711(9) 0.0132(6) 0.0143(6) 0.0083(5)
C00A 0.0521(8) 0.0517(8) 0.0782(10) 0.0171(7) 0.0156(7) 0.0102(6)
C00B 0.0635(9) 0.0460(8) 0.0776(11) 0.0193(7) 0.0172(7) 0.0194(7)
C00C 0.0424(7) 0.0586(9) 0.0697(9) 0.0097(7) 0.0132(6) 0.0077(6)
C00D 0.0546(9) 0.0595(9) 0.0653(9) 0.0037(7) 0.0154(7) 0.0077(7)
C00E 0.0573(9) 0.0553(9) 0.0713(10) 0.0124(7) 0.0154(7) 0.0024(7)
C00F 0.0658(10) 0.0650(10) 0.0730(11) 0.0246(8) 0.0106(8) 0.0165(8)
C00G 0.0602(9) 0.0422(7) 0.0755(10) 0.0097(6) 0.0208(7) 0.0154(6)
C00H 0.0627(10) 0.0722(11) 0.0904(13) 0.0379(9) 0.0253(9) 0.0185(8)
C00I 0.0662(10) 0.0772(11) 0.0631(10) 0.0164(8) 0.0110(8) 0.0109(9)
C00J 0.0591(9) 0.0545(9) 0.0884(12) 0.0095(8) 0.0073(8) 0.0190(7)
C00K 0.0688(11) 0.0702(11) 0.0704(11) 0.0079(8) 0.0089(8) 0.0055(9)
C00L 0.0693(11) 0.0870(13) 0.0695(11) 0.0247(9) 0.0161(8) 0.0194(9)
C00M 0.0593(11) 0.1226(18) 0.0779(13) 0.0163(12) 0.0235(9) 0.0127(11)
C00N 0.0615(11) 0.0845(13) 0.0768(12) 0.0057(9) 0.0024(9) -0.0034(9)
C00O 0.1092(18) 0.0581(11) 0.1162(18) -0.0106(11) -0.0074(14) 0.0378(12)
C00P 0.0968(16) 0.0766(13) 0.1141(18) 0.0405(12) 0.0152(13) 0.0162(12)

loop_
_atom_type_symbol
_atom_type_description
_atom_type_scat_dispersion_real
_atom_type_scat_dispersion_imag
_atom_type_scat_source
C C 0.0181 0.0091 'International Tables Vol C Tables 4.2.6.8 and 6.1.1.4'
H H 0.0000 0.0000 'International Tables Vol C Tables 4.2.6.8 and 6.1.1.4'
N N 0.0311 0.0180 'International Tables Vol C Tables 4.2.6.8 and 6.1.1.4'
O O 0.0492 0.0322 'International Tables Vol C Tables 4.2.6.8 and 6.1.1.4'

loop_
_geom_angle_atom_site_label_1
_geom_angle_atom_site_label_2
_geom_angle_atom_site_label_3
_geom_angle
C006 N002 C00C 121.99(13)
C006 N002 C00J 119.83(13)
C00C N002 C00J 118.18(13)
C005 C003 C004 118.06(15)
C009 C003 C004 122.54(14)
C009 C003 C005 119.40(13)
C003 C004 C006 121.65(14)
C00D C004 C003 119.96(15)
C00D C004 C006 118.10(13)
C00B C005 C003 118.19(15)
C00F C005 C003 119.81(14)
C00F C005 C00B 122.00(15)
O001 C006 N002 123.59(15)
O001 C006 C004 117.79(14)
N002 C006 C004 118.47(13)
C00A C007 C008 121.82(14)
C00A C007 C00E 117.74(16)
C00E C007 C008 120.38(14)
C009 C008 C007 122.27(14)
C009 C008 C00G 118.17(15)
C00G C008 C007 119.50(13)
C003 C009 H009 119.3
C008 C009 C003 121.50(14)
C008 C009 H009 119.3
C007 C00A H00A 119.4
C00H C00A C007 121.14(16)
C00H C00A H00A 119.4
C005 C00B H00B 119.5
C00G C00B C005 120.99(14)
C00G C00B H00B 119.5
N002 C00C H00C 107.2
N002 C00C C00M 112.22(15)
N002 C00C C00N 111.83(15)
C00M C00C H00C 107.2
C00M C00C C00N 110.96(16)
C00N C00C H00C 107.2
C004 C00D H00D 119.2
C004 C00D C00I 121.52(15)
C00I C00D H00D 119.2
C007 C00E H00E 119.3
C00K C00E C007 121.43(17)
C00K C00E H00E 119.3
C005 C00F H00F 119.6
C00I C00F C005 120.84(17)
C00I C00F H00F 119.6
C008 C00G H00G 119.1
C00B C00G C008 121.72(14)
C00B C00G H00G 119.1
C00A C00H H00H 120.0
C00L C00H C00A 119.90(17)
C00L C00H H00H 120.0
C00D C00I H00I 120.1
C00F C00I C00D 119.79(17)
C00F C00I H00I 120.1
N002 C00J H00J 106.5
N002 C00J C00O 111.76(16)
N002 C00J C00P 113.15(16)
C00O C00J H00J 106.5
C00P C00J H00J 106.5
C00P C00J C00O 111.94(19)
C00E C00K H00K 120.0
C00E C00K C00L 119.92(18)
C00L C00K H00K 120.0
C00H C00L C00K 119.86(19)
C00H C00L H00L 120.1
C00K C00L H00L 120.1
C00C C00M H00M 109.5
C00C C00M H00N 109.5
C00C C00M H00O 109.5
H00M C00M H00N 109.5
H00M C00M H00O 109.5
H00N C00M H00O 109.5
C00C C00N H00P 109.5
C00C C00N H00Q 109.5
C00C C00N H00R 109.5
H00P C00N H00Q 109.5
H00P C00N H00R 109.5
H00Q C00N H00R 109.5
C00J C00O H00S 109.5
C00J C00O H00T 109.5
C00J C00O H00U 109.5
H00S C00O H00T 109.5
H00S C00O H00U 109.5
H00T C00O H00U 109.5
C00J C00P H00V 109.5
C00J C00P H00W 109.5
C00J C00P H00X 109.5
H00V C00P H00W 109.5
H00V C00P H00X 109.5
H00W C00P H00X 109.5

loop_
_geom_bond_atom_site_label_1
_geom_bond_atom_site_label_2
_geom_bond_distance
O001 C006 1.2204(19)
N002 C006 1.346(2)
N002 C00C 1.477(2)
N002 C00J 1.480(2)
C003 C004 1.430(2)
C003 C005 1.421(2)
C003 C009 1.412(2)
C004 C006 1.509(2)
C004 C00D 1.369(2)
C005 C00B 1.414(2)
C005 C00F 1.411(2)
C007 C008 1.486(2)
C007 C00A 1.389(2)
C007 C00E 1.391(2)
C008 C009 1.380(2)
C008 C00G 1.416(2)
C009 H009 0.9300
C00A H00A 0.9300
C00A C00H 1.388(3)
C00B H00B 0.9300
C00B C00G 1.359(2)
C00C H00C 0.9800
C00C C00M 1.515(3)
C00C C00N 1.519(3)
C00D H00D 0.9300
C00D C00I 1.404(3)
C00E H00E 0.9300
C00E C00K 1.379(3)
C00F H00F 0.9300
C00F C00I 1.362(3)
C00G H00G 0.9300
C00H H00H 0.9300
C00H C00L 1.377(3)
C00I H00I 0.9300
C00J H00J 0.9800
C00J C00O 1.522(3)
C00J C00P 1.509(3)
C00K H00K 0.9300
C00K C00L 1.381(3)
C00L H00L 0.9300
C00M H00M 0.9600
C00M H00N 0.9600
C00M H00O 0.9600
C00N H00P 0.9600
C00N H00Q 0.9600
C00N H00R 0.9600
C00O H00S 0.9600
C00O H00T 0.9600
C00O H00U 0.9600
C00P H00V 0.9600
C00P H00W 0.9600
C00P H00X 0.9600
